data_2206819
loop_
_publ_author_name
'Yin, Guo-Dong'
'Zhou, Bao-Han'
'Wu, An-Xin'

_publ_section_title
;Diethyl
 4,8-dioxo-2,6-di-<i>p</i>-chlorophenyl-1,3,5,7-tetrahydro-2,3a,4a,6,7a,8a-hexaazacyclopenta[<i>def</i>]fluorene-8b,8c-dicarboxylate
;
_journal_coeditor_code WW6416
_journal_issue 9
_journal_name_full 'Acta Crystallographica Section E'
_journal_page_first o2787
_journal_page_last o2788
_journal_paper_doi 10.1107/S1600536805024116
_journal_volume 61
_journal_year 2005
_chemical_formula_iupac 'C26 H26 Cl2 N6 O6'
_chemical_formula_moiety 'C26 H26 Cl2 N6 O6'
_chemical_formula_sum 'C26 H26 Cl2 N6 O6'
_chemical_formula_weight 589.43
_chemical_name_systematic
;
Diethyl 4,8-dioxo-2,6-di-p-chlorophenyl-1,3,5,7-tetrahydro-2,3a,4a,6,7a,8a-
hexaazacyclopenta[def]fluorene-8b,8c-dicarboxylate
;
_space_group_IT_number 2
_symmetry_cell_setting triclinic
_symmetry_space_group_name_Hall '-P 1'
_symmetry_space_group_name_H-M 'P -1'
_atom_sites_solution_hydrogens geom
_atom_sites_solution_primary direct
_atom_sites_solution_secondary difmap
_audit_creation_method SHELXL-97
_cell_angle_alpha 103.836(17)
_cell_angle_beta 103.21(2)
_cell_angle_gamma 105.087(19)
_cell_formula_units_Z 2
_cell_length_a 8.300(2)
_cell_length_b 12.698(3)
_cell_length_c 14.428(4)
_cell_measurement_reflns_used 4340
_cell_measurement_temperature 292(2)
_cell_measurement_theta_max 25.85
_cell_measurement_theta_min 2.26
_cell_volume 1355.3(7)
_computing_cell_refinement 'SAINT (Bruker, 1999)'
_computing_data_collection 'SMART (Bruker, 1997)'
_computing_data_reduction SAINT
_computing_molecular_graphics 'SHELXTL (Bruker, 2001)'
_computing_publication_material SHELXTL
_computing_structure_refinement 'SHELXL97 (Sheldrick, 1997)'
_computing_structure_solution 'SHELXS97 (Sheldrick, 1997)'
_diffrn_ambient_temperature 292(2)
_diffrn_measured_fraction_theta_full 0.994
_diffrn_measured_fraction_theta_max 0.994
_diffrn_measurement_device_type 'Bruker SMART CCD area-detector'
_diffrn_measurement_method '\f and \w'
_diffrn_radiation_monochromator graphite
_diffrn_radiation_source 'fine-focus sealed tube'
_diffrn_radiation_type MoK\a
_diffrn_radiation_wavelength 0.71073
_diffrn_reflns_av_R_equivalents 0.0515
_diffrn_reflns_av_sigmaI/netI 0.0469
_diffrn_reflns_limit_h_max 9
_diffrn_reflns_limit_h_min -9
_diffrn_reflns_limit_k_max 15
_diffrn_reflns_limit_k_min -15
_diffrn_reflns_limit_l_max 17
_diffrn_reflns_limit_l_min -17
_diffrn_reflns_number 10962
_diffrn_reflns_theta_full 25.00
_diffrn_reflns_theta_max 25.00
_diffrn_reflns_theta_min 1.75
_diffrn_standards_decay_% 0
_diffrn_standards_interval_count 0
_diffrn_standards_interval_time 0
_diffrn_standards_number 0
_exptl_absorpt_coefficient_mu 0.293
_exptl_absorpt_correction_T_max 0.9438
_exptl_absorpt_correction_T_min 0.9173
_exptl_absorpt_correction_type multi-scan
_exptl_absorpt_process_details '(SADABS; Sheldrick, 1997)'
_exptl_crystal_colour colorless
_exptl_crystal_density_diffrn 1.444
_exptl_crystal_density_method 'not measured'
_exptl_crystal_description block
_exptl_crystal_F_000 612
_exptl_crystal_size_max 0.30
_exptl_crystal_size_mid 0.30
_exptl_crystal_size_min 0.20
_refine_diff_density_max 0.217
_refine_diff_density_min -0.278
_refine_ls_extinction_coef 0.0066(17)
_refine_ls_extinction_expression Fc^*^=kFc[1+0.001xFc^2^\l^3^/sin(2\q)]^-1/4^
_refine_ls_extinction_method SHELXL97
_refine_ls_goodness_of_fit_ref 1.081
_refine_ls_hydrogen_treatment constr
_refine_ls_matrix_type full
_refine_ls_number_parameters 375
_refine_ls_number_reflns 4737
_refine_ls_number_restraints 13
_refine_ls_restrained_S_all 1.091
_refine_ls_R_factor_all 0.0542
_refine_ls_R_factor_gt 0.0414
_refine_ls_shift/su_max 0.001
_refine_ls_shift/su_mean 0.000
_refine_ls_structure_factor_coef Fsqd
_refine_ls_weighting_details 'calc w = 1/[\s^2^(Fo^2^)+(0.0603P)^2^] where P = (Fo^2^+2Fc^2^)/3'
_refine_ls_weighting_scheme calc
_refine_ls_wR_factor_gt 0.1059
_refine_ls_wR_factor_ref 0.1125
_reflns_number_gt 3709
_reflns_number_total 4737
_reflns_threshold_expression I>2\s
_cod_data_source_file ww6416.cif
_cod_data_source_block I
_cod_depositor_comments
;
The following automatic conversions were performed:
'_symmetry_cell_setting' value 'Triclinic' changed to 'triclinic'
according to '/home/saulius/struct/CIF-dictionaries/cif_core.dic'
dictionary named 'cif_core.dic' version 2.4.1 from 2010-06-29.

Automatic conversion script
Id: cif_fix_enum 1527 2010-12-29 10:47:43Z saulius 

The following automatic conversions were performed:

'_symmetry_cell_setting' value 'Triclinic' changed to 'triclinic'
according to /home/saulius/struct/CIF-dictionaries/cif_core.dic
dictionary named 'cif_core.dic' version 2.4.1 from 2010-06-29.

Automatic conversion script
Id: cif_fix_values 1715 2011-07-08 13:25:40Z adriana 
;
_cod_original_cell_volume 1355.2(6)
_cod_database_code 2206819
_cod_database_fobs_code 2206819

loop_
_symmetry_equiv_pos_as_xyz
'x, y, z'
'-x, -y, -z'

loop_
_atom_site_label
_atom_site_fract_x
_atom_site_fract_y
_atom_site_fract_z
_atom_site_U_iso_or_equiv
_atom_site_adp_type
_atom_site_calc_flag
_atom_site_refinement_flags
_atom_site_occupancy
_atom_site_disorder_assembly
_atom_site_disorder_group
_atom_site_type_symbol
C1 0.8063(3) 0.06973(17) 0.61830(14) 0.0462(5) Uani d . 1 . . C
C2 0.9462(3) 0.04562(19) 0.66929(15) 0.0527(5) Uani d . 1 . . C
H2 1.0315 0.0338 0.6399 0.063 Uiso calc R 1 . . H
C3 0.9586(3) 0.03923(17) 0.76472(15) 0.0467(5) Uani d . 1 . . C
H3 1.0527 0.0223 0.7992 0.056 Uiso calc R 1 . . H
C4 0.8343(2) 0.05750(14) 0.81016(13) 0.0364(4) Uani d . 1 . . C
C5 0.6918(3) 0.0773(2) 0.75518(15) 0.0531(6) Uani d . 1 . . C
H5 0.6035 0.0860 0.7830 0.064 Uiso calc R 1 . . H
C6 0.6780(3) 0.0843(2) 0.66008(15) 0.0577(6) Uani d . 1 . . C
H6 0.5823 0.0989 0.6245 0.069 Uiso calc R 1 . . H
C7 1.0066(2) 0.15084(15) 0.98744(14) 0.0388(4) Uani d . 1 . . C
H7A 1.1025 0.1719 0.9603 0.047 Uiso calc R 1 . . H
H7B 1.0488 0.1276 1.0451 0.047 Uiso calc R 1 . . H
C8 0.7119(2) 0.02522(15) 0.94754(14) 0.0383(4) Uani d . 1 . . C
H8A 0.7400 -0.0079 1.0006 0.046 Uiso calc R 1 . . H
H8B 0.6135 -0.0326 0.8932 0.046 Uiso calc R 1 . . H
C9 0.9446(2) 0.32215(14) 0.95928(12) 0.0335(4) Uani d . 1 . . C
C10 0.5160(2) 0.14587(16) 0.93547(13) 0.0350(4) Uani d . 1 . . C
C11 0.7985(2) 0.23093(14) 1.05315(12) 0.0330(4) Uani d . 1 . . C
C12 0.8408(3) 0.22491(16) 1.16100(14) 0.0410(5) Uani d . 1 . . C
C13 0.7173(3) 0.2126(2) 1.29285(15) 0.0619(6) Uani d . 1 . . C
H13A 0.8318 0.2616 1.3393 0.074 Uiso calc R 1 . . H
H13B 0.7035 0.1337 1.2907 0.074 Uiso calc R 1 . . H
C14 0.5773(4) 0.2478(3) 1.3261(2) 0.0898(9) Uani d . 1 . . C
H14A 0.5966 0.3274 1.3322 0.135 Uiso calc R 1 . . H
H14B 0.5796 0.2370 1.3900 0.135 Uiso calc R 1 . . H
H14C 0.4651 0.2017 1.2777 0.135 Uiso calc R 1 . . H
C15 0.7198(2) 0.32605(15) 1.03390(12) 0.0346(4) Uani d . 1 . . C
C16 0.7308(3) 0.42253(16) 1.12609(14) 0.0441(5) Uani d . 1 . . C
C17 0.9204(4) 0.5619(2) 1.27973(17) 0.0824(9) Uani d D 1 . . C
H17A 0.9341 0.6297 1.2584 0.099 Uiso calc PR 0.58(2) A 2 H
H17B 0.8184 0.5499 1.3031 0.099 Uiso calc PR 0.58(2) A 2 H
H17C 0.9936 0.6297 1.2739 0.099 Uiso d PR 0.42(2) A 1 H
H17D 0.8075 0.5719 1.2818 0.099 Uiso d PR 0.42(2) A 1 H
C18' 1.0621(18) 0.5815(15) 1.3562(11) 0.099(5) Uani d PDU 0.42(2) A 2 C
H18E 1.0647 0.6392 1.4139 0.148 Uiso calc PR 0.42(2) A 2 H
H18D 1.1659 0.6076 1.3378 0.148 Uiso calc PR 0.42(2) A 2 H
H18F 1.0575 0.5116 1.3719 0.148 Uiso calc PR 0.42(2) A 2 H
C18 0.991(2) 0.5421(9) 1.3711(4) 0.087(3) Uani d PDU 0.58(2) A 1 C
H18A 1.0850 0.5125 1.3663 0.131 Uiso calc PR 0.58(2) A 1 H
H18B 0.9007 0.4873 1.3833 0.131 Uiso calc PR 0.58(2) A 1 H
H18C 1.0346 0.6131 1.4255 0.131 Uiso calc PR 0.58(2) A 1 H
C19 0.7422(2) 0.42393(15) 0.90402(13) 0.0378(4) Uani d . 1 . . C
H19A 0.7259 0.4942 0.9382 0.045 Uiso calc R 1 . . H
H19B 0.8158 0.4416 0.8626 0.045 Uiso calc R 1 . . H
C20 0.4588(2) 0.31339(17) 0.90325(14) 0.0411(4) Uani d . 1 . . C
H20A 0.4455 0.3839 0.9396 0.049 Uiso calc R 1 . . H
H20B 0.3435 0.2608 0.8606 0.049 Uiso calc R 1 . . H
C21 0.4969(2) 0.33709(15) 0.74372(13) 0.0362(4) Uani d . 1 . . C
C22 0.3614(3) 0.23915(17) 0.67875(15) 0.0510(5) Uani d . 1 . . C
H22 0.3237 0.1769 0.7011 0.061 Uiso calc R 1 . . H
C23 0.2818(3) 0.23257(19) 0.58165(15) 0.0563(6) Uani d . 1 . . C
H23 0.1897 0.1669 0.5392 0.068 Uiso calc R 1 . . H
C24 0.3388(3) 0.3231(2) 0.54804(15) 0.0526(5) Uani d . 1 . . C
C25 0.4749(3) 0.4190(2) 0.60980(15) 0.0573(6) Uani d . 1 . . C
H25 0.5151 0.4794 0.5858 0.069 Uiso calc R 1 . . H
C26 0.5539(3) 0.42740(17) 0.70819(14) 0.0463(5) Uani d . 1 . . C
H26 0.6451 0.4937 0.7503 0.056 Uiso calc R 1 . . H
Cl1 0.79146(8) 0.08225(6) 0.49868(4) 0.0698(2) Uani d . 1 . . Cl
Cl2 0.23358(8) 0.31287(7) 0.42512(4) 0.0812(2) Uani d . 1 . . Cl
N1 0.86218(19) 0.05393(12) 0.91132(11) 0.0367(4) Uani d . 1 . . N
N2 0.95227(18) 0.25191(12) 1.02010(10) 0.0340(3) Uani d . 1 . . N
N3 0.65955(18) 0.12559(12) 0.98615(10) 0.0330(3) Uani d . 1 . . N
N4 0.82452(18) 0.37649(12) 0.97706(10) 0.0332(3) Uani d . 1 . . N
N5 0.53782(18) 0.26178(12) 0.97390(10) 0.0358(4) Uani d . 1 . . N
N6 0.57312(19) 0.33804(13) 0.84208(11) 0.0386(4) Uani d . 1 . . N
O1 1.03338(16) 0.33722(10) 0.90506(9) 0.0427(3) Uani d . 1 . . O
O2 0.38815(16) 0.07435(11) 0.86966(10) 0.0457(3) Uani d . 1 . . O
O3 0.9754(2) 0.21921(15) 1.20585(10) 0.0674(5) Uani d . 1 . . O
O4 0.70245(18) 0.22322(12) 1.19276(9) 0.0489(4) Uani d . 1 . . O
O5 0.6117(2) 0.45700(14) 1.13104(11) 0.0693(5) Uani d . 1 . . O
O6 0.88834(19) 0.46204(11) 1.19285(9) 0.0533(4) Uani d . 1 A . O

loop_
_atom_site_aniso_label
_atom_site_aniso_U_11
_atom_site_aniso_U_22
_atom_site_aniso_U_33
_atom_site_aniso_U_12
_atom_site_aniso_U_13
_atom_site_aniso_U_23
C1 0.0473(12) 0.0514(12) 0.0377(11) 0.0117(9) 0.0149(9) 0.0138(9)
C2 0.0486(12) 0.0683(14) 0.0477(12) 0.0244(11) 0.0237(10) 0.0162(11)
C3 0.0442(11) 0.0571(12) 0.0467(12) 0.0264(10) 0.0165(9) 0.0174(10)
C4 0.0393(10) 0.0334(9) 0.0383(10) 0.0133(8) 0.0141(8) 0.0112(8)
C5 0.0459(12) 0.0823(15) 0.0435(12) 0.0336(11) 0.0195(10) 0.0232(11)
C6 0.0506(13) 0.0850(16) 0.0462(12) 0.0338(12) 0.0143(10) 0.0246(12)
C7 0.0364(10) 0.0447(10) 0.0419(10) 0.0216(8) 0.0114(8) 0.0170(9)
C8 0.0432(10) 0.0364(10) 0.0432(10) 0.0173(8) 0.0173(9) 0.0185(8)
C9 0.0322(9) 0.0314(9) 0.0300(9) 0.0061(8) 0.0041(8) 0.0077(8)
C10 0.0339(10) 0.0447(10) 0.0355(10) 0.0141(9) 0.0172(8) 0.0217(9)
C11 0.0363(10) 0.0370(9) 0.0316(9) 0.0172(8) 0.0115(8) 0.0149(8)
C12 0.0511(12) 0.0439(11) 0.0350(10) 0.0243(9) 0.0129(9) 0.0159(8)
C13 0.0850(17) 0.0757(15) 0.0393(12) 0.0312(13) 0.0279(12) 0.0304(11)
C14 0.115(2) 0.108(2) 0.0700(17) 0.047(2) 0.0567(17) 0.0322(16)
C15 0.0409(10) 0.0382(10) 0.0314(9) 0.0195(8) 0.0120(8) 0.0154(8)
C16 0.0605(13) 0.0475(11) 0.0376(11) 0.0305(10) 0.0192(10) 0.0195(9)
C17 0.133(3) 0.0639(16) 0.0395(13) 0.0437(17) 0.0131(15) -0.0020(12)
C18' 0.071(6) 0.098(7) 0.088(6) 0.033(5) 0.005(4) -0.026(5)
C18 0.122(6) 0.086(5) 0.046(3) 0.036(4) 0.018(3) 0.013(3)
C19 0.0412(10) 0.0349(10) 0.0376(10) 0.0120(8) 0.0080(8) 0.0168(8)
C20 0.0367(10) 0.0507(11) 0.0455(11) 0.0209(9) 0.0126(9) 0.0257(9)
C21 0.0377(10) 0.0414(10) 0.0352(10) 0.0200(8) 0.0098(8) 0.0160(8)
C22 0.0509(12) 0.0462(11) 0.0504(12) 0.0121(10) 0.0027(10) 0.0221(10)
C23 0.0498(12) 0.0560(13) 0.0470(12) 0.0108(10) -0.0008(10) 0.0106(10)
C24 0.0493(12) 0.0765(15) 0.0365(11) 0.0255(12) 0.0103(10) 0.0241(11)
C25 0.0609(14) 0.0702(15) 0.0456(12) 0.0162(12) 0.0152(11) 0.0345(11)
C26 0.0482(11) 0.0490(11) 0.0384(11) 0.0105(9) 0.0085(9) 0.0188(9)
Cl1 0.0752(4) 0.0982(5) 0.0434(3) 0.0312(4) 0.0233(3) 0.0285(3)
Cl2 0.0720(4) 0.1257(6) 0.0417(3) 0.0280(4) 0.0050(3) 0.0367(4)
N1 0.0404(9) 0.0365(8) 0.0396(9) 0.0179(7) 0.0158(7) 0.0147(7)
N2 0.0332(8) 0.0377(8) 0.0350(8) 0.0157(6) 0.0106(6) 0.0144(7)
N3 0.0351(8) 0.0366(8) 0.0334(8) 0.0163(7) 0.0117(6) 0.0162(6)
N4 0.0355(8) 0.0341(8) 0.0323(8) 0.0133(6) 0.0088(6) 0.0145(6)
N5 0.0364(8) 0.0435(9) 0.0388(8) 0.0209(7) 0.0143(7) 0.0223(7)
N6 0.0367(8) 0.0441(9) 0.0378(8) 0.0127(7) 0.0082(7) 0.0220(7)
O1 0.0406(7) 0.0458(8) 0.0463(8) 0.0127(6) 0.0191(6) 0.0192(6)
O2 0.0331(7) 0.0503(8) 0.0502(8) 0.0084(6) 0.0091(6) 0.0193(7)
O3 0.0660(10) 0.1122(13) 0.0418(8) 0.0532(10) 0.0125(8) 0.0342(9)
O4 0.0571(8) 0.0648(9) 0.0385(7) 0.0272(7) 0.0213(7) 0.0268(7)
O5 0.0832(11) 0.0828(11) 0.0589(10) 0.0566(10) 0.0280(9) 0.0154(8)
O6 0.0724(10) 0.0477(8) 0.0357(7) 0.0276(7) 0.0090(7) 0.0051(6)

loop_
_atom_type_symbol
_atom_type_description
_atom_type_scat_dispersion_real
_atom_type_scat_dispersion_imag
_atom_type_scat_source
C C 0.0033 0.0016 'International Tables Vol C Tables 4.2.6.8 and 6.1.1.4'
H H 0.0000 0.0000 'International Tables Vol C Tables 4.2.6.8 and 6.1.1.4'
N N 0.0061 0.0033 'International Tables Vol C Tables 4.2.6.8 and 6.1.1.4'
O O 0.0106 0.0060 'International Tables Vol C Tables 4.2.6.8 and 6.1.1.4'
Cl Cl 0.1484 0.1585 'International Tables Vol C Tables 4.2.6.8 and 6.1.1.4'

loop_
_geom_angle_atom_site_label_1
_geom_angle_atom_site_label_2
_geom_angle_atom_site_label_3
_geom_angle
_geom_angle_publ_flag
C6 C1 C2 120.71(19) ?
C6 C1 Cl1 119.47(16) ?
C2 C1 Cl1 119.82(16) ?
C1 C2 C3 119.10(18) ?
C1 C2 H2 120.4 ?
C3 C2 H2 120.4 ?
C2 C3 C4 121.46(18) ?
C2 C3 H3 119.3 ?
C4 C3 H3 119.3 ?
C3 C4 C5 117.83(17) ?
C3 C4 N1 117.47(16) ?
C5 C4 N1 124.69(16) ?
C6 C5 C4 121.28(18) ?
C6 C5 H5 119.4 ?
C4 C5 H5 119.4 ?
C1 C6 C5 119.52(19) ?
C1 C6 H6 120.2 ?
C5 C6 H6 120.2 ?
N1 C7 N2 111.98(13) ?
N1 C7 H7A 109.2 ?
N2 C7 H7A 109.2 ?
N1 C7 H7B 109.2 ?
N2 C7 H7B 109.2 ?
H7A C7 H7B 107.9 ?
N1 C8 N3 113.05(14) ?
N1 C8 H8A 109.0 ?
N3 C8 H8A 109.0 ?
N1 C8 H8B 109.0 ?
N3 C8 H8B 109.0 ?
H8A C8 H8B 107.8 ?
O1 C9 N4 126.28(16) ?
O1 C9 N2 125.85(16) ?
N4 C9 N2 107.76(15) ?
O2 C10 N3 126.02(16) ?
O2 C10 N5 125.35(16) ?
N3 C10 N5 108.60(15) ?
N2 C11 N3 111.66(13) yes
N2 C11 C12 112.05(14) ?
N3 C11 C12 109.27(15) ?
N2 C11 C15 104.59(14) ?
N3 C11 C15 102.31(13) ?
C12 C11 C15 116.56(13) ?
O3 C12 O4 126.48(18) ?
O3 C12 C11 124.12(18) ?
O4 C12 C11 109.36(15) ?
O4 C13 C14 107.84(19) ?
O4 C13 H13A 110.1 ?
C14 C13 H13A 110.1 ?
O4 C13 H13B 110.1 ?
C14 C13 H13B 110.1 ?
H13A C13 H13B 108.5 ?
C13 C14 H14A 109.5 ?
C13 C14 H14B 109.5 ?
H14A C14 H14B 109.5 ?
C13 C14 H14C 109.5 ?
H14A C14 H14C 109.5 ?
H14B C14 H14C 109.5 ?
N5 C15 N4 112.95(13) yes
N5 C15 C16 110.77(14) ?
N4 C15 C16 108.91(14) ?
N5 C15 C11 103.91(13) ?
N4 C15 C11 102.19(13) ?
C16 C15 C11 117.91(14) ?
O5 C16 O6 126.64(18) ?
O5 C16 C15 122.39(18) ?
O6 C16 C15 110.91(15) ?
C18' C17 O6 113.8(5) ?
C18 C17 O6 110.8(4) ?
C18' C17 H17A 108.8 ?
C18 C17 H17A 134.2 ?
O6 C17 H17A 108.8 ?
C18' C17 H17B 108.8 ?
C18 C17 H17B 80.3 ?
O6 C17 H17B 108.8 ?
H17A C17 H17B 107.7 ?
C18' C17 H17C 81.9 ?
C18 C17 H17C 112.2 ?
O6 C17 H17C 110.4 ?
H17B C17 H17C 130.2 ?
C18' C17 H17D 128.8 ?
C18 C17 H17D 105.9 ?
O6 C17 H17D 108.9 ?
H17A C17 H17D 81.7 ?
H17C C17 H17D 108.5 ?
C17 C18' H18E 109.5 ?
C17 C18' H18D 109.5 ?
H18E C18' H18D 109.5 ?
C17 C18' H18F 109.5 ?
H18E C18' H18F 109.5 ?
H18D C18' H18F 109.5 ?
C17 C18 H18A 109.5 ?
C17 C18 H18B 109.5 ?
C17 C18 H18C 109.5 ?
N6 C19 N4 107.70(14) ?
N6 C19 H19A 110.2 ?
N4 C19 H19A 110.2 ?
N6 C19 H19B 110.2 ?
N4 C19 H19B 110.2 ?
H19A C19 H19B 108.5 ?
N5 C20 N6 108.46(13) ?
N5 C20 H20A 110.0 ?
N6 C20 H20A 110.0 ?
N5 C20 H20B 110.0 ?
N6 C20 H20B 110.0 ?
H20A C20 H20B 108.4 ?
C26 C21 C22 118.49(17) ?
C26 C21 N6 123.33(17) ?
C22 C21 N6 118.15(17) ?
C23 C22 C21 121.0(2) ?
C23 C22 H22 119.5 ?
C21 C22 H22 119.5 ?
C24 C23 C22 119.7(2) ?
C24 C23 H23 120.2 ?
C22 C23 H23 120.2 ?
C25 C24 C23 120.30(19) ?
C25 C24 Cl2 121.10(18) ?
C23 C24 Cl2 118.60(17) ?
C24 C25 C26 120.5(2) ?
C24 C25 H25 119.8 ?
C26 C25 H25 119.8 ?
C21 C26 C25 119.98(19) ?
C21 C26 H26 120.0 ?
C25 C26 H26 120.0 ?
C4 N1 C8 119.16(14) ?
C4 N1 C7 114.99(15) ?
C8 N1 C7 110.48(14) ?
C9 N2 C11 109.97(13) ?
C9 N2 C7 118.11(14) ?
C11 N2 C7 115.64(14) ?
C10 N3 C11 112.68(14) ?
C10 N3 C8 124.01(14) ?
C11 N3 C8 117.30(13) ?
C9 N4 C15 112.25(13) ?
C9 N4 C19 121.00(14) ?
C15 N4 C19 117.87(13) ?
C10 N5 C15 110.15(13) ?
C10 N5 C20 116.24(15) ?
C15 N5 C20 115.38(14) ?
C21 N6 C19 120.01(15) ?
C21 N6 C20 118.57(14) ?
C19 N6 C20 110.72(14) ?
C12 O4 C13 116.67(15) ?
C16 O6 C17 115.99(17) ?

loop_
_geom_bond_atom_site_label_1
_geom_bond_atom_site_label_2
_geom_bond_distance
_geom_bond_publ_flag
C1 C6 1.369(3) ?
C1 C2 1.373(3) ?
C1 Cl1 1.750(2) ?
C2 C3 1.381(3) ?
C2 H2 0.9300 ?
C3 C4 1.382(3) ?
C3 H3 0.9300 ?
C4 C5 1.383(3) ?
C4 N1 1.438(2) ?
C5 C6 1.377(3) ?
C5 H5 0.9300 ?
C6 H6 0.9300 ?
C7 N1 1.463(2) ?
C7 N2 1.477(2) yes
C7 H7A 0.9700 ?
C7 H7B 0.9700 ?
C8 N1 1.454(2) ?
C8 N3 1.478(2) yes
C8 H8A 0.9700 ?
C8 H8B 0.9700 ?
C9 O1 1.206(2) ?
C9 N4 1.387(2) yes
C9 N2 1.396(2) yes
C10 O2 1.216(2) ?
C10 N3 1.368(2) yes
C10 N5 1.390(2) yes
C11 N2 1.446(2) yes
C11 N3 1.457(2) yes
C11 C12 1.540(2) ?
C11 C15 1.565(2) ?
C12 O3 1.185(2) ?
C12 O4 1.327(2) ?
C13 O4 1.463(2) ?
C13 C14 1.485(3) ?
C13 H13A 0.9700 ?
C13 H13B 0.9700 ?
C14 H14A 0.9600 ?
C14 H14B 0.9600 ?
C14 H14C 0.9600 ?
C15 N5 1.456(2) yes
C15 N4 1.458(2) yes
C15 C16 1.544(2) ?
C16 O5 1.191(2) ?
C16 O6 1.319(2) ?
C17 C18' 1.337(9) ?
C17 C18 1.424(6) ?
C17 O6 1.470(2) ?
C17 H17A 0.9700 ?
C17 H17B 0.9700 ?
C17 H17C 0.9509 ?
C17 H17D 0.9840 ?
C18' H18E 0.9600 ?
C18' H18D 0.9600 ?
C18' H18F 0.9600 ?
C18 H18A 0.9600 ?
C18 H18B 0.9600 ?
C18 H18C 0.9600 ?
C19 N6 1.456(2) ?
C19 N4 1.459(2) yes
C19 H19A 0.9700 ?
C19 H19B 0.9700 ?
C20 N5 1.462(2) yes
C20 N6 1.462(2) ?
C20 H20A 0.9700 ?
C20 H20B 0.9700 ?
C21 C26 1.382(3) ?
C21 C22 1.387(3) ?
C21 N6 1.411(2) ?
C22 C23 1.378(3) ?
C22 H22 0.9300 ?
C23 C24 1.367(3) ?
C23 H23 0.9300 ?
C24 C25 1.363(3) ?
C24 Cl2 1.746(2) ?
C25 C26 1.386(3) ?
C25 H25 0.9300 ?
C26 H26 0.9300 ?

loop_
_geom_hbond_atom_site_label_D
_geom_hbond_atom_site_label_H
_geom_hbond_atom_site_label_A
_geom_hbond_site_symmetry_A
_geom_hbond_distance_DH
_geom_hbond_distance_HA
_geom_hbond_distance_DA
_geom_hbond_angle_DHA
C5 H5 O2 . 0.93 2.40 3.311(2) 167
C20 H20A O5 2_667 0.97 2.57 3.245(2) 127
C17 H17A O1 2_767 0.97 2.55 3.278(3) 132
C8 H8A O2 2_657 0.97 2.56 3.361(2) 140
C3 H3 O2 1_655 0.93 2.58 3.404(3) 148

loop_
_geom_torsion_atom_site_label_1
_geom_torsion_atom_site_label_2
_geom_torsion_atom_site_label_3
_geom_torsion_atom_site_label_4
_geom_torsion
_geom_torsion_publ_flag
C6 C1 C2 C3 -1.7(3) ?
Cl1 C1 C2 C3 178.19(16) ?
C1 C2 C3 C4 -0.6(3) ?
C2 C3 C4 C5 2.9(3) ?
C2 C3 C4 N1 -177.39(17) ?
C3 C4 C5 C6 -3.2(3) ?
N1 C4 C5 C6 177.17(19) ?
C2 C1 C6 C5 1.5(3) ?
Cl1 C1 C6 C5 -178.42(17) ?
C4 C5 C6 C1 1.0(3) ?
N2 C11 C12 O3 -11.5(3) ?
N3 C11 C12 O3 112.8(2) ?
C15 C11 C12 O3 -131.9(2) ?
N2 C11 C12 O4 170.56(14) ?
N3 C11 C12 O4 -65.15(18) ?
C15 C11 C12 O4 50.1(2) ?
N2 C11 C15 N5 126.62(14) ?
N3 C11 C15 N5 10.06(16) ?
C12 C11 C15 N5 -109.06(16) ?
N2 C11 C15 N4 8.95(16) ?
N3 C11 C15 N4 -107.61(14) ?
C12 C11 C15 N4 133.26(15) ?
N2 C11 C15 C16 -110.37(17) ?
N3 C11 C15 C16 133.07(16) ?
C12 C11 C15 C16 13.9(2) ?
N5 C15 C16 O5 -18.2(3) ?
N4 C15 C16 O5 106.6(2) ?
C11 C15 C16 O5 -137.71(19) ?
N5 C15 C16 O6 164.55(15) ?
N4 C15 C16 O6 -70.65(18) ?
C11 C15 C16 O6 45.1(2) ?
C26 C21 C22 C23 -1.6(3) ?
N6 C21 C22 C23 -179.82(18) ?
C21 C22 C23 C24 1.1(3) ?
C22 C23 C24 C25 0.7(3) ?
C22 C23 C24 Cl2 -179.24(16) ?
C23 C24 C25 C26 -1.8(3) ?
Cl2 C24 C25 C26 178.06(16) ?
C22 C21 C26 C25 0.4(3) ?
N6 C21 C26 C25 178.54(17) ?
C24 C25 C26 C21 1.3(3) ?
C3 C4 N1 C8 -154.85(16) ?
C5 C4 N1 C8 24.8(3) ?
C3 C4 N1 C7 70.5(2) ?
C5 C4 N1 C7 -109.8(2) ?
N3 C8 N1 C4 -84.75(18) ?
N3 C8 N1 C7 51.71(19) ?
N2 C7 N1 C4 83.21(18) ?
N2 C7 N1 C8 -55.21(19) ?
O1 C9 N2 C11 -164.87(16) ?
N4 C9 N2 C11 18.65(17) ?
O1 C9 N2 C7 -29.1(2) ?
N4 C9 N2 C7 154.38(14) ?
N3 C11 N2 C9 92.88(16) ?
C12 C11 N2 C9 -144.17(14) ?
C15 C11 N2 C9 -17.02(17) ?
N3 C11 N2 C7 -44.05(19) ?
C12 C11 N2 C7 78.90(18) ?
C15 C11 N2 C7 -153.95(13) ?
N1 C7 N2 C9 -80.35(19) ?
N1 C7 N2 C11 53.0(2) yes
O2 C10 N3 C11 173.98(17) ?
N5 C10 N3 C11 -7.85(19) ?
O2 C10 N3 C8 22.1(3) ?
N5 C10 N3 C8 -159.70(15) ?
N2 C11 N3 C10 -113.12(15) ?
C12 C11 N3 C10 122.36(15) ?
C15 C11 N3 C10 -1.77(18) ?
N2 C11 N3 C8 40.8(2) ?
C12 C11 N3 C8 -83.75(17) ?
C15 C11 N3 C8 152.12(14) ?
N1 C8 N3 C10 104.62(19) ?
N1 C8 N3 C11 -46.0(2) yes
O1 C9 N4 C15 171.08(16) ?
N2 C9 N4 C15 -12.46(18) ?
O1 C9 N4 C19 24.5(2) ?
N2 C9 N4 C19 -159.08(14) ?
N5 C15 N4 C9 -109.19(15) ?
C16 C15 N4 C9 127.29(15) ?
C11 C15 N4 C9 1.82(17) ?
N5 C15 N4 C19 38.57(19) ?
C16 C15 N4 C19 -84.95(17) ?
C11 C15 N4 C19 149.58(13) ?
N6 C19 N4 C9 95.65(18) ?
N6 C19 N4 C15 -49.18(19) yes
O2 C10 N5 C15 -166.85(16) ?
N3 C10 N5 C15 14.96(19) ?
O2 C10 N5 C20 -33.2(2) ?
N3 C10 N5 C20 148.59(15) ?
N4 C15 N5 C10 94.51(16) ?
C16 C15 N5 C10 -143.01(14) ?
C11 C15 N5 C10 -15.44(17) ?
N4 C15 N5 C20 -39.55(18) ?
C16 C15 N5 C20 82.92(18) ?
C11 C15 N5 C20 -149.50(14) ?
N6 C20 N5 C10 -78.85(19) ?
N6 C20 N5 C15 52.37(19) yes
C26 C21 N6 C19 -14.2(3) ?
C22 C21 N6 C19 163.93(16) ?
C26 C21 N6 C20 127.05(19) ?
C22 C21 N6 C20 -54.8(2) ?
N4 C19 N6 C21 -154.36(15) ?
N4 C19 N6 C20 61.65(17) ?
N5 C20 N6 C21 151.23(15) ?
N5 C20 N6 C19 -64.21(18) ?
O3 C12 O4 C13 -0.4(3) ?
C11 C12 O4 C13 177.45(15) ?
C14 C13 O4 C12 163.0(2) ?
O5 C16 O6 C17 -2.7(3) ?
C15 C16 O6 C17 174.34(18) ?
C18' C17 O6 C16 164.5(12) ?
C18 C17 O6 C16 129.5(7) ?
